data_4089522
loop_
_publ_author_name
'Chandrasekhar, Vadapalli'
'Metre, Ramesh K.'
'Biswas, Sourav'

_publ_section_title
;
 Stabilizing the [RSn(\m2-O)SnR] Motif through Intramolecular
 N\\rightarrow Sn Coordination. Synthesis and Characterization of
 [(RSn)2(\m2-O)(\m2-FcCOO)2(\h-FcCOO)2]&#x00B7;THF and
 {(RSn)2(\m2-O)[(t-BuO)2PO2]2Cl2}&#x00B7;THF&#x00B7;2H2O (R =
 2-(Phenylazo)phenyl)
;
_journal_issue 11
_journal_name_full Organometallics
_journal_page_first 3419
_journal_paper_doi 10.1021/om400346b
_journal_volume 32
_journal_year 2013
_chemical_formula_sum 'C72 H62 Fe4 N4 O10 Sn2'
_chemical_formula_weight 1604.04
_space_group_IT_number 2
_space_group_name_Hall '-P 1'
_space_group_name_H-M_alt 'P -1'
_symmetry_cell_setting triclinic
_symmetry_space_group_name_H-M 'P -1'
_atom_sites_solution_hydrogens geom
_atom_sites_solution_primary direct
_atom_sites_solution_secondary difmap
_audit_creation_method SHELXL-97
_cell_angle_alpha 93.615(5)
_cell_angle_beta 94.052(4)
_cell_angle_gamma 98.324(5)
_cell_formula_units_Z 2
_cell_length_a 10.997(5)
_cell_length_b 11.182(4)
_cell_length_c 25.993(5)
_cell_measurement_reflns_used 2421
_cell_measurement_temperature 100(2)
_cell_measurement_theta_max 23.69
_cell_measurement_theta_min 2.34
_cell_volume 3146.0(19)
_computing_structure_refinement 'SHELXL-97 (Sheldrick, 1997)'
_computing_structure_solution 'SHELXS-97 (Sheldrick, 1990)'
_diffrn_ambient_temperature 100(2)
_diffrn_measured_fraction_theta_full 0.977
_diffrn_measured_fraction_theta_max 0.977
_diffrn_radiation_monochromator graphite
_diffrn_radiation_source 'fine-focus sealed tube'
_diffrn_radiation_type MoK\a
_diffrn_radiation_wavelength 0.71069
_diffrn_reflns_av_R_equivalents 0.0459
_diffrn_reflns_av_sigmaI/netI 0.1083
_diffrn_reflns_limit_h_max 12
_diffrn_reflns_limit_h_min -13
_diffrn_reflns_limit_k_max 13
_diffrn_reflns_limit_k_min -9
_diffrn_reflns_limit_l_max 31
_diffrn_reflns_limit_l_min -29
_diffrn_reflns_number 16957
_diffrn_reflns_theta_full 25.50
_diffrn_reflns_theta_max 25.50
_diffrn_reflns_theta_min 1.88
_exptl_absorpt_coefficient_mu 1.745
_exptl_absorpt_correction_T_max 1
_exptl_absorpt_correction_T_min 0.689623
_exptl_absorpt_correction_type empirical
_exptl_absorpt_process_details sadabs
_exptl_crystal_colour colorless
_exptl_crystal_density_diffrn 1.693
_exptl_crystal_density_method 'not measured'
_exptl_crystal_description block
_exptl_crystal_F_000 1612
_exptl_crystal_size_max 0.18
_exptl_crystal_size_mid 0.16
_exptl_crystal_size_min 0.16
_refine_diff_density_max 1.888
_refine_diff_density_min -1.001
_refine_diff_density_rms 0.176
_refine_ls_extinction_method none
_refine_ls_goodness_of_fit_ref 1.054
_refine_ls_hydrogen_treatment constr
_refine_ls_matrix_type full
_refine_ls_number_parameters 829
_refine_ls_number_reflns 11471
_refine_ls_number_restraints 0
_refine_ls_restrained_S_all 1.054
_refine_ls_R_factor_all 0.1110
_refine_ls_R_factor_gt 0.0761
_refine_ls_shift/su_max 0.045
_refine_ls_shift/su_mean 0.005
_refine_ls_structure_factor_coef Fsqd
_refine_ls_weighting_details 'calc w=1/[\s^2^(Fo^2^)+(0.0826P)^2^+14.2046P] where P=(Fo^2^+2Fc^2^)/3'
_refine_ls_weighting_scheme calc
_refine_ls_wR_factor_gt 0.1791
_refine_ls_wR_factor_ref 0.2006
_reflns_number_gt 7879
_reflns_number_total 11471
_reflns_threshold_expression >2sigma(I)
_cod_data_source_file om400346b_si_002.cif
_cod_data_source_block 2
_cod_depositor_comments
;
The following automatic conversions were performed:

data item '_symmetry_cell_setting' value 'Triclinic' was changed to
'triclinic' in accordance with the
/home/saulius/struct/COD-crude-data/automatic-downloads/DataCite-retrospective/ACS/depositions/lib/dictionaries/cif_core.dic
dictionary named 'cif_core.dic' version 2.4.2 last updated on
2011-04-26.

Automatic conversion script
Id: cif_fix_values 6909 2019-04-08 15:41:33Z antanas 
;
_cod_original_cell_volume 3146(2)
_cod_original_sg_symbol_H-M 'P-1   '
_cod_database_code 4089522

loop_
_symmetry_equiv_pos_as_xyz
'x, y, z'
'-x, -y, -z'

loop_
_atom_site_label
_atom_site_type_symbol
_atom_site_fract_x
_atom_site_fract_y
_atom_site_fract_z
_atom_site_U_iso_or_equiv
_atom_site_adp_type
_atom_site_occupancy
_atom_site_symmetry_multiplicity
_atom_site_calc_flag
_atom_site_refinement_flags
Sn1 Sn 0.56573(6) 0.33476(6) 0.79927(2) 0.02296(19) Uani 1 1 d .
Sn2 Sn 0.67102(6) 0.46425(6) 0.69201(2) 0.02214(18) Uani 1 1 d .
Fe1 Fe 0.77627(14) 0.23492(13) 0.97978(5) 0.0289(4) Uani 1 1 d .
Fe2 Fe 0.18524(13) 0.25597(13) 0.63121(5) 0.0267(3) Uani 1 1 d .
Fe3 Fe 0.68372(14) 0.79189(13) 0.88371(5) 0.0270(3) Uani 1 1 d .
Fe4 Fe 0.75169(13) 0.24956(13) 0.50712(5) 0.0256(3) Uani 1 1 d .
O1 O 0.6924(6) 0.2184(6) 0.8372(2) 0.0279(16) Uani 1 1 d .
O2 O 0.7116(6) 0.4096(6) 0.8632(2) 0.0275(16) Uani 1 1 d .
O3 O 0.4146(6) 0.3251(6) 0.7394(2) 0.0271(16) Uani 1 1 d .
O4 O 0.4759(6) 0.4745(6) 0.6881(2) 0.0265(15) Uani 1 1 d .
O5 O 0.5905(6) 0.3197(6) 0.6297(2) 0.0270(16) Uani 1 1 d .
O6 O 0.7889(6) 0.3480(6) 0.6482(2) 0.0273(15) Uani 1 1 d .
O7 O 0.5404(6) 0.5213(6) 0.8035(2) 0.0231(15) Uani 1 1 d .
O8 O 0.6746(6) 0.6139(6) 0.7520(2) 0.0265(16) Uani 1 1 d .
O9 O 0.6805(6) 0.3518(6) 0.7454(2) 0.0237(15) Uani 1 1 d .
O10 O 0.9884(8) 0.9958(8) 0.8210(3) 0.055(2) Uani 1 1 d .
N1 N 0.4622(7) 0.1263(7) 0.7805(3) 0.0260(19) Uani 1 1 d .
N2 N 0.3736(8) 0.0968(8) 0.8067(3) 0.033(2) Uani 1 1 d .
N3 N 0.8866(7) 0.5731(7) 0.7082(3) 0.0219(17) Uani 1 1 d .
N4 N 0.9123(8) 0.6565(7) 0.6780(3) 0.0292(19) Uani 1 1 d .
C1 C 0.7414(9) 0.3063(9) 0.8686(3) 0.024(2) Uani 1 1 d .
C2 C 0.8310(9) 0.2895(10) 0.9111(4) 0.030(2) Uani 1 1 d .
C3 C 0.8731(9) 0.1756(10) 0.9213(4) 0.032(2) Uani 1 1 d .
H3 H 0.8526 0.0990 0.8999 0.039 Uiso 1 1 calc R
C4 C 0.9471(9) 0.1957(11) 0.9676(4) 0.038(3) Uani 1 1 d .
H4 H 0.9867 0.1340 0.9847 0.045 Uiso 1 1 calc R
C5 C 0.9541(10) 0.3182(10) 0.9871(4) 0.038(3) Uani 1 1 d .
H5 H 1.0001 0.3557 1.0191 0.046 Uiso 1 1 calc R
C6 C 0.8832(10) 0.3767(10) 0.9516(4) 0.039(3) Uani 1 1 d .
H6 H 0.8708 0.4618 0.9549 0.047 Uiso 1 1 calc R
C7 C 0.5864(10) 0.2043(11) 0.9769(5) 0.043(3) Uani 1 1 d .
H7 H 0.5304 0.2093 0.9463 0.051 Uiso 1 1 calc R
C8 C 0.6349(10) 0.0997(10) 0.9909(4) 0.036(3) Uani 1 1 d .
H8 H 0.6175 0.0193 0.9723 0.043 Uiso 1 1 calc R
C9 C 0.7112(12) 0.1321(13) 1.0365(4) 0.051(3) Uani 1 1 d .
H9 H 0.7564 0.0779 1.0560 0.061 Uiso 1 1 calc R
C10 C 0.7093(12) 0.2556(14) 1.0500(4) 0.058(4) Uani 1 1 d .
H10 H 0.7529 0.3027 1.0806 0.070 Uiso 1 1 calc R
C11 C 0.6343(13) 0.2993(12) 1.0122(5) 0.057(4) Uani 1 1 d .
H11 H 0.6161 0.3825 1.0117 0.068 Uiso 1 1 calc R
C12 C 0.3951(9) 0.3969(8) 0.7054(3) 0.024(2) Uani 1 1 d .
C13 C 0.2654(9) 0.3899(9) 0.6846(3) 0.023(2) Uani 1 1 d .
C14 C 0.2185(9) 0.4405(9) 0.6398(4) 0.027(2) Uani 1 1 d .
H14 H 0.2657 0.4945 0.6176 0.032 Uiso 1 1 calc R
C15 C 0.0882(9) 0.3999(9) 0.6342(4) 0.030(2) Uani 1 1 d .
H15 H 0.0311 0.4193 0.6064 0.036 Uiso 1 1 calc R
C16 C 0.0563(10) 0.3260(10) 0.6735(4) 0.034(3) Uani 1 1 d .
H16 H -0.0267 0.2849 0.6781 0.041 Uiso 1 1 calc R
C17 C 0.1662(9) 0.3165(9) 0.7052(4) 0.027(2) Uani 1 1 d .
H17 H 0.1715 0.2704 0.7359 0.032 Uiso 1 1 calc R
C18 C 0.2746(10) 0.2090(10) 0.5685(4) 0.034(3) Uani 1 1 d .
H18 H 0.3222 0.2646 0.5471 0.041 Uiso 1 1 calc R
C19 C 0.1439(10) 0.1657(10) 0.5613(4) 0.036(3) Uani 1 1 d .
H19 H 0.0869 0.1868 0.5338 0.043 Uiso 1 1 calc R
C20 C 0.1126(10) 0.0855(10) 0.5996(4) 0.036(3) Uani 1 1 d .
H20 H 0.0300 0.0426 0.6039 0.043 Uiso 1 1 calc R
C21 C 0.2208(10) 0.0803(9) 0.6316(4) 0.037(3) Uani 1 1 d .
H21 H 0.2262 0.0335 0.6621 0.044 Uiso 1 1 calc R
C22 C 0.3203(9) 0.1582(9) 0.6129(4) 0.031(2) Uani 1 1 d .
H22 H 0.4059 0.1729 0.6280 0.037 Uiso 1 1 calc R
C23 C 0.6944(9) 0.2937(8) 0.6213(3) 0.023(2) Uani 1 1 d .
C24 C 0.7092(9) 0.2029(9) 0.5787(3) 0.025(2) Uani 1 1 d .
C25 C 0.6138(10) 0.1450(9) 0.5405(4) 0.032(2) Uani 1 1 d .
H25 H 0.5267 0.1554 0.5389 0.039 Uiso 1 1 calc R
C26 C 0.6681(10) 0.0720(9) 0.5063(4) 0.034(3) Uani 1 1 d .
H26 H 0.6259 0.0225 0.4760 0.041 Uiso 1 1 calc R
C27 C 0.7985(10) 0.0857(10) 0.5219(4) 0.034(3) Uani 1 1 d .
H27 H 0.8599 0.0453 0.5049 0.041 Uiso 1 1 calc R
C28 C 0.8202(10) 0.1638(9) 0.5668(4) 0.034(3) Uani 1 1 d .
H28 H 0.9003 0.1887 0.5863 0.040 Uiso 1 1 calc R
C29 C 0.6903(10) 0.4021(9) 0.4819(4) 0.031(2) Uani 1 1 d .
H29 H 0.6146 0.4320 0.4912 0.038 Uiso 1 1 calc R
C30 C 0.6998(11) 0.3165(10) 0.4396(4) 0.038(3) Uani 1 1 d .
H30 H 0.6326 0.2791 0.4143 0.046 Uiso 1 1 calc R
C31 C 0.8251(12) 0.2982(12) 0.4401(4) 0.047(3) Uani 1 1 d .
H31 H 0.8599 0.2453 0.4154 0.057 Uiso 1 1 calc R
C32 C 0.8900(10) 0.3690(9) 0.4834(5) 0.039(3) Uani 1 1 d .
H32 H 0.9781 0.3737 0.4939 0.047 Uiso 1 1 calc R
C33 C 0.8055(11) 0.4329(9) 0.5086(4) 0.035(3) Uani 1 1 d .
H33 H 0.8250 0.4885 0.5397 0.042 Uiso 1 1 calc R
C34 C 0.6051(9) 0.6122(9) 0.7886(4) 0.028(2) Uani 1 1 d .
C35 C 0.5905(9) 0.7320(9) 0.8143(3) 0.024(2) Uani 1 1 d .
C36 C 0.6649(9) 0.8470(9) 0.8097(4) 0.025(2) Uani 1 1 d .
H36 H 0.7302 0.8649 0.7863 0.030 Uiso 1 1 calc R
C37 C 0.6233(10) 0.9295(9) 0.8461(4) 0.031(2) Uani 1 1 d .
H37 H 0.6586 1.0152 0.8526 0.037 Uiso 1 1 calc R
C38 C 0.5283(10) 0.8717(10) 0.8719(4) 0.032(2) Uani 1 1 d .
H38 H 0.4851 0.9094 0.8988 0.039 Uiso 1 1 calc R
C39 C 0.5063(9) 0.7470(9) 0.8533(3) 0.026(2) Uani 1 1 d .
H39 H 0.4442 0.6840 0.8644 0.032 Uiso 1 1 calc R
C40 C 0.8014(10) 0.8626(9) 0.9467(3) 0.029(2) Uani 1 1 d .
H40 H 0.8148 0.9470 0.9612 0.035 Uiso 1 1 calc R
C41 C 0.8682(10) 0.8124(10) 0.9075(4) 0.035(3) Uani 1 1 d .
H41 H 0.9358 0.8559 0.8903 0.042 Uiso 1 1 calc R
C42 C 0.8178(10) 0.6847(10) 0.8982(4) 0.037(3) Uani 1 1 d .
H42 H 0.8448 0.6260 0.8735 0.044 Uiso 1 1 calc R
C43 C 0.7243(11) 0.6611(10) 0.9318(4) 0.039(3) Uani 1 1 d .
H43 H 0.6731 0.5824 0.9337 0.047 Uiso 1 1 calc R
C44 C 0.7105(11) 0.7682(11) 0.9604(4) 0.039(3) Uani 1 1 d .
H44 H 0.6508 0.7761 0.9862 0.047 Uiso 1 1 calc R
C45 C 0.4284(9) 0.2996(9) 0.8523(4) 0.026(2) Uani 1 1 d .
C46 C 0.4053(9) 0.3825(10) 0.8906(4) 0.031(2) Uani 1 1 d .
H46 H 0.4553 0.4573 0.8965 0.038 Uiso 1 1 calc R
C47 C 0.3059(10) 0.3527(11) 0.9206(4) 0.035(3) Uani 1 1 d .
H47 H 0.2907 0.4068 0.9472 0.043 Uiso 1 1 calc R
C48 C 0.2313(11) 0.2435(12) 0.9105(4) 0.047(3) Uani 1 1 d .
H48 H 0.1627 0.2262 0.9293 0.056 Uiso 1 1 calc R
C49 C 0.2546(10) 0.1597(10) 0.8739(4) 0.035(3) Uani 1 1 d .
H49 H 0.2053 0.0844 0.8685 0.041 Uiso 1 1 calc R
C50 C 0.3551(9) 0.1896(9) 0.8444(4) 0.028(2) Uani 1 1 d .
C51 C 0.4838(9) 0.0342(9) 0.7423(4) 0.027(2) Uani 1 1 d .
C52 C 0.4165(11) -0.0839(9) 0.7374(4) 0.038(3) Uani 1 1 d .
H52 H 0.3536 -0.1064 0.7585 0.045 Uiso 1 1 calc R
C53 C 0.4477(11) -0.1646(10) 0.7000(4) 0.038(3) Uani 1 1 d .
H53 H 0.4037 -0.2426 0.6951 0.046 Uiso 1 1 calc R
C54 C 0.5434(14) -0.1310(12) 0.6700(5) 0.055(4) Uani 1 1 d .
H54 H 0.5645 -0.1880 0.6459 0.066 Uiso 1 1 calc R
C55 C 0.6079(12) -0.0170(11) 0.6744(4) 0.045(3) Uani 1 1 d .
H55 H 0.6702 0.0044 0.6528 0.054 Uiso 1 1 calc R
C56 C 0.5797(10) 0.0659(9) 0.7112(4) 0.033(2) Uani 1 1 d .
H56 H 0.6248 0.1434 0.7154 0.039 Uiso 1 1 calc R
C57 C 0.7010(9) 0.5939(9) 0.6357(3) 0.024(2) Uani 1 1 d .
C58 C 0.6155(10) 0.6063(10) 0.5955(4) 0.033(3) Uani 1 1 d .
H58 H 0.5405 0.5550 0.5911 0.040 Uiso 1 1 calc R
C59 C 0.6426(10) 0.6958(10) 0.5620(4) 0.033(3) Uani 1 1 d .
H59 H 0.5845 0.7050 0.5353 0.040 Uiso 1 1 calc R
C60 C 0.7536(10) 0.7714(10) 0.5673(4) 0.036(3) Uani 1 1 d .
H60 H 0.7697 0.8320 0.5447 0.043 Uiso 1 1 calc R
C61 C 0.8417(10) 0.7571(10) 0.6065(4) 0.035(3) Uani 1 1 d .
H61 H 0.9174 0.8074 0.6105 0.042 Uiso 1 1 calc R
C62 C 0.8140(8) 0.6649(9) 0.6401(3) 0.023(2) Uani 1 1 d .
C63 C 0.9853(9) 0.5603(9) 0.7456(4) 0.028(2) Uani 1 1 d .
C64 C 1.1062(9) 0.6171(10) 0.7415(4) 0.036(3) Uani 1 1 d .
H64 H 1.1249 0.6659 0.7146 0.043 Uiso 1 1 calc R
C65 C 1.1953(10) 0.5989(10) 0.7780(4) 0.035(3) Uani 1 1 d .
H65 H 1.2759 0.6359 0.7757 0.041 Uiso 1 1 calc R
C66 C 1.1688(10) 0.5254(10) 0.8192(4) 0.038(3) Uani 1 1 d .
H66 H 1.2305 0.5165 0.8445 0.046 Uiso 1 1 calc R
C67 C 1.0509(11) 0.4673(12) 0.8214(4) 0.046(3) Uani 1 1 d .
H67 H 1.0325 0.4168 0.8478 0.056 Uiso 1 1 calc R
C68 C 0.9578(10) 0.4837(10) 0.7839(4) 0.034(3) Uani 1 1 d .
H68 H 0.8781 0.4431 0.7850 0.041 Uiso 1 1 calc R
C69 C 0.9472(13) 1.0777(11) 0.7842(5) 0.053(3) Uani 1 1 d .
H69A H 1.0006 1.1553 0.7882 0.064 Uiso 1 1 calc R
H69B H 0.8635 1.0909 0.7894 0.064 Uiso 1 1 calc R
C70 C 0.9534(12) 1.0166(13) 0.7320(5) 0.056(4) Uani 1 1 d .
H70A H 0.9702 1.0753 0.7065 0.067 Uiso 1 1 calc R
H70B H 0.8773 0.9631 0.7209 0.067 Uiso 1 1 calc R
C71 C 1.0576(12) 0.9472(12) 0.7405(5) 0.054(3) Uani 1 1 d .
H71A H 1.1365 0.9993 0.7416 0.064 Uiso 1 1 calc R
H71B H 1.0545 0.8819 0.7138 0.064 Uiso 1 1 calc R
C72 C 1.0342(13) 0.8989(13) 0.7928(5) 0.056(4) Uani 1 1 d .
H72A H 0.9737 0.8259 0.7891 0.067 Uiso 1 1 calc R
H72B H 1.1098 0.8810 0.8102 0.067 Uiso 1 1 calc R

loop_
_atom_site_aniso_label
_atom_site_aniso_U_11
_atom_site_aniso_U_22
_atom_site_aniso_U_33
_atom_site_aniso_U_23
_atom_site_aniso_U_13
_atom_site_aniso_U_12
Sn1 0.0267(4) 0.0256(4) 0.0169(3) 0.0036(3) 0.0019(3) 0.0043(3)
Sn2 0.0254(4) 0.0257(4) 0.0159(3) 0.0029(3) 0.0027(3) 0.0046(3)
Fe1 0.0361(8) 0.0314(8) 0.0189(7) 0.0028(6) 0.0031(6) 0.0028(7)
Fe2 0.0263(8) 0.0339(9) 0.0202(7) -0.0001(6) 0.0042(6) 0.0056(6)
Fe3 0.0349(8) 0.0296(8) 0.0177(7) 0.0014(6) -0.0007(6) 0.0100(6)
Fe4 0.0284(8) 0.0273(8) 0.0204(7) 0.0006(6) 0.0054(6) 0.0012(6)
O1 0.033(4) 0.029(4) 0.023(4) 0.004(3) -0.003(3) 0.009(3)
O2 0.031(4) 0.033(4) 0.018(3) 0.007(3) 0.000(3) 0.002(3)
O3 0.032(4) 0.027(4) 0.022(3) 0.001(3) 0.003(3) 0.001(3)
O4 0.027(4) 0.027(4) 0.026(4) 0.003(3) 0.006(3) 0.003(3)
O5 0.024(4) 0.036(4) 0.019(3) 0.003(3) 0.008(3) -0.001(3)
O6 0.031(4) 0.029(4) 0.022(3) 0.001(3) 0.003(3) 0.008(3)
O7 0.033(4) 0.021(4) 0.016(3) 0.005(3) 0.004(3) 0.005(3)
O8 0.031(4) 0.035(4) 0.012(3) -0.007(3) 0.003(3) 0.004(3)
O9 0.029(4) 0.033(4) 0.012(3) 0.006(3) 0.013(3) 0.010(3)
O10 0.070(6) 0.046(5) 0.051(5) 0.006(4) 0.019(5) 0.007(5)
N1 0.032(5) 0.028(5) 0.017(4) 0.004(3) -0.006(4) 0.006(4)
N2 0.029(5) 0.039(5) 0.028(5) 0.006(4) 0.002(4) -0.003(4)
N3 0.030(4) 0.022(4) 0.014(4) -0.002(3) 0.005(3) 0.006(4)
N4 0.030(5) 0.026(5) 0.034(5) 0.004(4) 0.004(4) 0.009(4)
C1 0.036(6) 0.022(5) 0.016(5) 0.012(4) 0.000(4) 0.008(4)
C2 0.023(5) 0.038(6) 0.029(5) 0.009(5) 0.010(4) 0.001(5)
C3 0.031(6) 0.031(6) 0.033(6) 0.002(5) 0.000(5) -0.002(5)
C4 0.021(5) 0.063(8) 0.029(6) 0.009(6) -0.006(4) 0.007(5)
C5 0.032(6) 0.043(7) 0.034(6) 0.006(5) -0.018(5) -0.005(5)
C6 0.042(7) 0.023(6) 0.046(7) 0.010(5) -0.014(5) -0.011(5)
C7 0.036(7) 0.052(8) 0.045(7) 0.019(6) 0.014(5) 0.008(6)
C8 0.034(6) 0.033(6) 0.041(6) 0.006(5) 0.020(5) -0.002(5)
C9 0.059(8) 0.071(10) 0.030(7) 0.026(7) 0.019(6) 0.015(7)
C10 0.060(9) 0.088(11) 0.017(6) -0.015(6) 0.013(6) -0.017(8)
C11 0.073(10) 0.039(8) 0.057(9) 0.001(7) 0.024(7) -0.003(7)
C12 0.035(6) 0.018(5) 0.017(5) -0.007(4) -0.003(4) 0.006(4)
C13 0.025(5) 0.025(5) 0.018(5) -0.002(4) 0.007(4) 0.005(4)
C14 0.029(5) 0.021(5) 0.030(5) 0.001(4) 0.005(4) 0.002(4)
C15 0.033(6) 0.023(5) 0.035(6) -0.002(5) -0.009(5) 0.013(4)
C16 0.031(6) 0.047(7) 0.021(5) -0.007(5) 0.011(4) -0.005(5)
C17 0.031(6) 0.030(6) 0.020(5) 0.001(4) 0.005(4) 0.004(4)
C18 0.032(6) 0.044(7) 0.028(6) -0.009(5) 0.013(5) 0.008(5)
C19 0.040(6) 0.036(6) 0.032(6) -0.012(5) -0.006(5) 0.016(5)
C20 0.034(6) 0.037(6) 0.036(6) -0.009(5) 0.009(5) 0.007(5)
C21 0.051(7) 0.025(6) 0.037(6) 0.005(5) 0.015(5) 0.005(5)
C22 0.026(5) 0.032(6) 0.035(6) -0.009(5) 0.007(4) 0.008(5)
C23 0.033(6) 0.016(5) 0.017(5) 0.001(4) 0.006(4) -0.005(4)
C24 0.039(6) 0.022(5) 0.014(5) 0.002(4) 0.007(4) 0.002(4)
C25 0.031(6) 0.029(6) 0.034(6) 0.001(5) 0.009(5) -0.008(5)
C26 0.041(6) 0.024(6) 0.034(6) -0.007(5) 0.014(5) -0.009(5)
C27 0.049(7) 0.031(6) 0.020(5) -0.001(4) 0.010(5) -0.002(5)
C28 0.044(7) 0.028(6) 0.031(6) 0.003(5) 0.008(5) 0.010(5)
C29 0.036(6) 0.034(6) 0.025(5) 0.011(5) 0.008(5) 0.004(5)
C30 0.041(7) 0.042(7) 0.031(6) 0.008(5) 0.001(5) 0.003(5)
C31 0.065(9) 0.055(8) 0.027(6) 0.011(6) 0.023(6) 0.013(7)
C32 0.034(6) 0.026(6) 0.057(8) 0.013(5) 0.013(5) -0.004(5)
C33 0.054(7) 0.023(6) 0.027(6) 0.004(5) 0.005(5) -0.002(5)
C34 0.028(6) 0.030(6) 0.026(5) -0.002(5) -0.004(4) 0.007(5)
C35 0.026(5) 0.033(6) 0.014(5) 0.002(4) -0.003(4) 0.004(4)
C36 0.030(5) 0.025(5) 0.020(5) -0.004(4) -0.007(4) 0.007(4)
C37 0.045(6) 0.023(5) 0.022(5) 0.003(4) -0.013(5) 0.003(5)
C38 0.036(6) 0.042(7) 0.022(5) 0.003(5) -0.002(4) 0.019(5)
C39 0.024(5) 0.036(6) 0.019(5) 0.002(4) -0.004(4) 0.006(4)
C40 0.048(7) 0.024(5) 0.015(5) -0.003(4) -0.010(4) 0.010(5)
C41 0.035(6) 0.039(7) 0.031(6) 0.014(5) -0.005(5) 0.000(5)
C42 0.039(6) 0.041(7) 0.031(6) 0.002(5) -0.004(5) 0.010(5)
C43 0.054(7) 0.032(6) 0.029(6) 0.012(5) -0.014(5) 0.005(5)
C44 0.047(7) 0.057(8) 0.018(5) 0.012(5) -0.002(5) 0.022(6)
C45 0.028(5) 0.033(6) 0.020(5) 0.006(4) 0.008(4) 0.013(5)
C46 0.032(6) 0.040(6) 0.023(5) 0.012(5) 0.007(4) 0.006(5)
C47 0.040(6) 0.046(7) 0.025(5) 0.007(5) 0.012(5) 0.013(5)
C48 0.037(7) 0.077(10) 0.030(6) 0.022(6) 0.016(5) 0.006(6)
C49 0.032(6) 0.042(7) 0.029(6) 0.014(5) 0.006(5) -0.002(5)
C50 0.035(6) 0.028(6) 0.022(5) 0.011(4) 0.000(4) 0.004(5)
C51 0.037(6) 0.026(6) 0.020(5) 0.008(4) -0.002(4) 0.009(5)
C52 0.053(7) 0.028(6) 0.028(6) 0.007(5) -0.017(5) 0.001(5)
C53 0.056(8) 0.025(6) 0.030(6) 0.000(5) -0.007(5) 0.005(5)
C54 0.092(11) 0.041(8) 0.033(7) -0.008(6) -0.011(7) 0.021(7)
C55 0.059(8) 0.042(7) 0.036(6) 0.001(6) 0.005(6) 0.015(6)
C56 0.046(7) 0.025(6) 0.030(6) 0.009(5) 0.004(5) 0.011(5)
C57 0.035(6) 0.028(5) 0.012(4) 0.002(4) 0.011(4) 0.009(4)
C58 0.029(6) 0.045(7) 0.027(5) 0.000(5) 0.002(4) 0.006(5)
C59 0.043(6) 0.045(7) 0.016(5) 0.015(5) 0.008(4) 0.013(5)
C60 0.040(6) 0.033(6) 0.039(6) 0.025(5) 0.008(5) 0.008(5)
C61 0.038(6) 0.034(6) 0.033(6) 0.006(5) 0.010(5) 0.001(5)
C62 0.019(5) 0.030(6) 0.022(5) 0.008(4) 0.004(4) 0.010(4)
C63 0.033(6) 0.024(5) 0.028(5) -0.001(4) 0.004(4) 0.005(4)
C64 0.031(6) 0.029(6) 0.045(7) 0.003(5) 0.004(5) -0.002(5)
C65 0.032(6) 0.044(7) 0.030(6) 0.009(5) -0.004(5) 0.015(5)
C66 0.031(6) 0.046(7) 0.040(6) 0.010(5) -0.005(5) 0.013(5)
C67 0.050(8) 0.070(9) 0.023(6) 0.010(6) 0.008(5) 0.014(7)
C68 0.033(6) 0.043(7) 0.028(6) 0.005(5) 0.007(5) 0.007(5)
C69 0.063(9) 0.042(8) 0.057(8) 0.011(6) 0.030(7) 0.002(6)
C70 0.052(8) 0.060(9) 0.057(8) 0.007(7) 0.018(7) 0.003(7)
C71 0.057(8) 0.049(8) 0.052(8) 0.001(7) 0.010(6) -0.002(7)
C72 0.069(9) 0.061(9) 0.041(7) -0.001(7) 0.015(7) 0.020(7)

loop_
_atom_type_symbol
_atom_type_description
_atom_type_scat_dispersion_real
_atom_type_scat_dispersion_imag
_atom_type_scat_source
C C 0.0033 0.0016 'International Tables Vol C Tables 4.2.6.8 and 6.1.1.4'
H H 0.0000 0.0000 'International Tables Vol C Tables 4.2.6.8 and 6.1.1.4'
N N 0.0061 0.0033 'International Tables Vol C Tables 4.2.6.8 and 6.1.1.4'
O O 0.0106 0.0060 'International Tables Vol C Tables 4.2.6.8 and 6.1.1.4'
Fe Fe 0.3463 0.8444 'International Tables Vol C Tables 4.2.6.8 and 6.1.1.4'
Sn Sn -0.6537 1.4246 'International Tables Vol C Tables 4.2.6.8 and 6.1.1.4'

loop_
_geom_angle_atom_site_label_1
_geom_angle_atom_site_label_2
_geom_angle_atom_site_label_3
_geom_angle
O9 Sn1 C45 173.3(3)
O9 Sn1 O7 94.6(3)
C45 Sn1 O7 89.4(3)
O9 Sn1 O3 88.5(3)
C45 Sn1 O3 86.8(3)
O7 Sn1 O3 80.7(2)
O9 Sn1 O2 93.6(3)
C45 Sn1 O2 92.4(3)
O7 Sn1 O2 80.2(2)
O3 Sn1 O2 160.9(3)
O9 Sn1 O1 86.7(3)
C45 Sn1 O1 94.0(3)
O7 Sn1 O1 137.7(2)
O3 Sn1 O1 141.5(2)
O2 Sn1 O1 57.6(2)
O9 Sn1 N1 102.2(3)
C45 Sn1 N1 71.6(3)
O7 Sn1 N1 144.7(3)
O3 Sn1 N1 69.0(2)
O2 Sn1 N1 128.7(2)
O1 Sn1 N1 74.7(3)
O9 Sn1 C1 91.8(3)
C45 Sn1 C1 92.0(3)
O7 Sn1 C1 108.9(3)
O3 Sn1 C1 170.3(3)
O2 Sn1 C1 28.8(3)
O1 Sn1 C1 29.0(3)
N1 Sn1 C1 101.5(3)
O9 Sn2 C57 168.2(3)
O9 Sn2 O4 99.8(3)
C57 Sn2 O4 91.8(3)
O9 Sn2 O8 89.9(3)
C57 Sn2 O8 89.4(3)
O4 Sn2 O8 81.5(2)
O9 Sn2 O5 94.4(3)
C57 Sn2 O5 90.7(3)
O4 Sn2 O5 76.4(2)
O8 Sn2 O5 157.9(2)
O9 Sn2 O6 85.5(2)
C57 Sn2 O6 88.3(3)
O4 Sn2 O6 133.8(2)
O8 Sn2 O6 144.7(2)
O5 Sn2 O6 57.4(2)
O9 Sn2 N3 97.1(3)
C57 Sn2 N3 71.6(3)
O4 Sn2 N3 147.8(3)
O8 Sn2 N3 71.2(2)
O5 Sn2 N3 129.4(2)
O6 Sn2 N3 74.6(2)
O9 Sn2 C23 90.5(3)
C57 Sn2 C23 88.9(3)
O4 Sn2 C23 104.9(3)
O8 Sn2 C23 173.4(3)
O5 Sn2 C23 28.5(3)
O6 Sn2 C23 28.9(3)
N3 Sn2 C23 102.2(3)
C2 Fe1 C11 121.0(5)
C2 Fe1 C10 155.2(6)
C11 Fe1 C10 40.3(6)
C2 Fe1 C3 41.7(4)
C11 Fe1 C3 156.7(5)
C10 Fe1 C3 161.5(6)
C2 Fe1 C4 68.4(4)
C11 Fe1 C4 162.3(5)
C10 Fe1 C4 125.2(5)
C3 Fe1 C4 39.9(4)
C2 Fe1 C5 68.8(4)
C11 Fe1 C5 125.2(5)
C10 Fe1 C5 106.9(5)
C3 Fe1 C5 68.6(4)
C4 Fe1 C5 40.9(5)
C2 Fe1 C9 163.1(5)
C11 Fe1 C9 68.0(6)
C10 Fe1 C9 40.5(5)
C3 Fe1 C9 124.7(5)
C4 Fe1 C9 107.4(5)
C5 Fe1 C9 119.5(5)
C2 Fe1 C6 40.8(4)
C11 Fe1 C6 108.0(5)
C10 Fe1 C6 120.0(5)
C3 Fe1 C6 69.1(5)
C4 Fe1 C6 68.4(5)
C5 Fe1 C6 40.7(4)
C9 Fe1 C6 154.5(5)
C2 Fe1 C8 126.8(4)
C11 Fe1 C8 67.5(5)
C10 Fe1 C8 67.5(5)
C3 Fe1 C8 108.4(4)
C4 Fe1 C8 120.7(5)
C5 Fe1 C8 154.7(5)
C9 Fe1 C8 40.1(5)
C6 Fe1 C8 163.7(4)
C2 Fe1 C7 109.7(4)
C11 Fe1 C7 39.4(5)
C10 Fe1 C7 66.6(5)
C3 Fe1 C7 122.7(5)
C4 Fe1 C7 156.3(5)
C5 Fe1 C7 162.4(5)
C9 Fe1 C7 67.1(5)
C6 Fe1 C7 126.7(5)
C8 Fe1 C7 40.1(4)
C19 Fe2 C17 159.6(4)
C19 Fe2 C18 41.7(4)
C17 Fe2 C18 157.4(4)
C19 Fe2 C22 69.1(4)
C17 Fe2 C22 122.2(4)
C18 Fe2 C22 40.5(4)
C19 Fe2 C14 121.8(4)
C17 Fe2 C14 69.3(4)
C18 Fe2 C14 105.4(4)
C22 Fe2 C14 121.0(4)
C19 Fe2 C13 158.0(4)
C17 Fe2 C13 41.1(4)
C18 Fe2 C13 120.8(4)
C22 Fe2 C13 106.1(4)
C14 Fe2 C13 41.0(4)
C19 Fe2 C15 108.0(4)
C17 Fe2 C15 68.1(4)
C18 Fe2 C15 123.1(5)
C22 Fe2 C15 158.4(4)
C14 Fe2 C15 41.0(4)
C13 Fe2 C15 68.2(4)
C19 Fe2 C20 40.6(4)
C17 Fe2 C20 123.7(4)
C18 Fe2 C20 68.9(4)
C22 Fe2 C20 68.7(4)
C14 Fe2 C20 158.8(4)
C13 Fe2 C20 159.5(4)
C15 Fe2 C20 123.9(4)
C19 Fe2 C21 68.2(4)
C17 Fe2 C21 108.1(4)
C18 Fe2 C21 68.3(4)
C22 Fe2 C21 40.9(4)
C14 Fe2 C21 158.4(4)
C13 Fe2 C21 123.1(4)
C15 Fe2 C21 159.5(4)
C20 Fe2 C21 40.2(4)
C19 Fe2 C16 123.4(4)
C17 Fe2 C16 41.0(4)
C18 Fe2 C16 159.1(4)
C22 Fe2 C16 159.9(4)
C14 Fe2 C16 68.2(4)
C13 Fe2 C16 68.3(4)
C15 Fe2 C16 39.3(4)
C20 Fe2 C16 109.4(4)
C21 Fe2 C16 124.7(4)
C35 Fe3 C39 41.4(4)
C35 Fe3 C44 147.6(4)
C39 Fe3 C44 114.8(4)
C35 Fe3 C37 68.0(4)
C39 Fe3 C37 67.9(4)
C44 Fe3 C37 131.3(4)
C35 Fe3 C41 131.4(4)
C39 Fe3 C41 170.6(4)
C44 Fe3 C41 68.6(4)
C37 Fe3 C41 117.1(4)
C35 Fe3 C43 116.5(4)
C39 Fe3 C43 108.7(4)
C44 Fe3 C43 40.1(4)
C37 Fe3 C43 169.6(5)
C41 Fe3 C43 67.8(4)
C35 Fe3 C40 170.5(4)
C39 Fe3 C40 147.2(4)
C44 Fe3 C40 40.8(4)
C37 Fe3 C40 109.5(4)
C41 Fe3 C40 40.7(4)
C43 Fe3 C40 67.6(4)
C35 Fe3 C42 108.5(4)
C39 Fe3 C42 130.5(4)
C44 Fe3 C42 68.3(4)
C37 Fe3 C42 149.7(5)
C41 Fe3 C42 41.4(4)
C43 Fe3 C42 39.8(4)
C40 Fe3 C42 68.8(4)
C35 Fe3 C38 68.6(4)
C39 Fe3 C38 40.9(4)
C44 Fe3 C38 108.5(4)
C37 Fe3 C38 39.5(4)
C41 Fe3 C38 147.8(4)
C43 Fe3 C38 131.7(5)
C40 Fe3 C38 115.7(4)
C42 Fe3 C38 169.7(5)
C35 Fe3 C36 41.1(4)
C39 Fe3 C36 69.5(4)
C44 Fe3 C36 170.2(4)
C37 Fe3 C36 40.6(4)
C41 Fe3 C36 108.7(4)
C43 Fe3 C36 148.7(4)
C40 Fe3 C36 131.2(4)
C42 Fe3 C36 116.4(4)
C38 Fe3 C36 68.4(4)
C27 Fe4 C24 68.3(4)
C27 Fe4 C30 130.9(4)
C24 Fe4 C30 148.4(4)
C27 Fe4 C28 40.3(4)
C24 Fe4 C28 40.4(4)
C30 Fe4 C28 169.8(5)
C27 Fe4 C31 107.6(5)
C24 Fe4 C31 170.2(5)
C30 Fe4 C31 40.9(5)
C28 Fe4 C31 130.9(5)
C27 Fe4 C32 114.7(5)
C24 Fe4 C32 131.8(4)
C30 Fe4 C32 68.6(5)
C28 Fe4 C32 108.8(5)
C31 Fe4 C32 40.8(5)
C27 Fe4 C33 147.5(5)
C24 Fe4 C33 109.8(4)
C30 Fe4 C33 68.3(4)
C28 Fe4 C33 116.7(4)
C31 Fe4 C33 68.5(5)
C32 Fe4 C33 40.8(4)
C27 Fe4 C25 68.6(4)
C24 Fe4 C25 41.3(4)
C30 Fe4 C25 115.4(4)
C28 Fe4 C25 68.5(4)
C31 Fe4 C25 146.8(5)
C32 Fe4 C25 171.8(4)
C33 Fe4 C25 132.7(4)
C27 Fe4 C29 171.2(4)
C24 Fe4 C29 116.9(4)
C30 Fe4 C29 41.1(4)
C28 Fe4 C29 148.1(4)
C31 Fe4 C29 68.4(5)
C32 Fe4 C29 67.8(4)
C33 Fe4 C29 39.5(4)
C25 Fe4 C29 110.1(4)
C27 Fe4 C26 41.4(4)
C24 Fe4 C26 67.9(4)
C30 Fe4 C26 108.4(5)
C28 Fe4 C26 68.1(4)
C31 Fe4 C26 115.4(5)
C32 Fe4 C26 147.5(4)
C33 Fe4 C26 170.4(5)
C25 Fe4 C26 39.6(4)
C29 Fe4 C26 132.2(4)
C1 O1 Sn1 91.4(5)
C1 O2 Sn1 91.6(6)
C12 O3 Sn1 130.5(6)
C12 O4 Sn2 124.5(6)
C23 O5 Sn2 92.2(5)
C23 O6 Sn2 90.7(6)
C34 O7 Sn1 130.3(6)
C34 O8 Sn2 124.8(6)
Sn2 O9 Sn1 123.1(3)
C72 O10 C69 108.7(9)
N2 N1 C51 115.0(8)
N2 N1 Sn1 114.7(7)
C51 N1 Sn1 130.2(6)
N1 N2 C50 113.6(8)
N4 N3 C63 114.5(8)
N4 N3 Sn2 113.5(6)
C63 N3 Sn2 132.0(6)
N3 N4 C62 113.4(8)
O2 C1 O1 119.0(8)
O2 C1 C2 119.7(9)
O1 C1 C2 121.3(9)
O2 C1 Sn1 59.6(5)
O1 C1 Sn1 59.6(5)
C2 C1 Sn1 174.5(7)
C6 C2 C3 108.0(9)
C6 C2 C1 126.9(10)
C3 C2 C1 125.0(9)
C6 C2 Fe1 70.1(6)
C3 C2 Fe1 70.0(6)
C1 C2 Fe1 121.5(7)
C4 C3 C2 106.8(10)
C4 C3 Fe1 69.4(6)
C2 C3 Fe1 68.3(6)
C3 C4 C5 109.8(10)
C3 C4 Fe1 70.7(6)
C5 C4 Fe1 69.5(7)
C4 C5 C6 107.6(9)
C4 C5 Fe1 69.6(6)
C6 C5 Fe1 70.0(6)
C2 C6 C5 107.9(10)
C2 C6 Fe1 69.1(6)
C5 C6 Fe1 69.3(6)
C11 C7 C8 108.7(11)
C11 C7 Fe1 68.9(8)
C8 C7 Fe1 69.7(6)
C9 C8 C7 107.2(11)
C9 C8 Fe1 69.1(6)
C7 C8 Fe1 70.2(6)
C10 C9 C8 107.7(12)
C10 C9 Fe1 69.5(7)
C8 C9 Fe1 70.8(6)
C9 C10 C11 108.1(11)
C9 C10 Fe1 69.9(7)
C11 C10 Fe1 69.8(7)
C7 C11 C10 108.2(12)
C7 C11 Fe1 71.7(7)
C10 C11 Fe1 70.0(8)
O3 C12 O4 126.1(9)
O3 C12 C13 115.8(8)
O4 C12 C13 118.1(8)
C17 C13 C14 108.6(8)
C17 C13 C12 122.6(9)
C14 C13 C12 128.4(8)
C17 C13 Fe2 69.6(5)
C14 C13 Fe2 69.8(5)
C12 C13 Fe2 121.6(7)
C15 C14 C13 106.6(8)
C15 C14 Fe2 70.2(5)
C13 C14 Fe2 69.3(5)
C16 C15 C14 109.3(9)
C16 C15 Fe2 70.7(6)
C14 C15 Fe2 68.8(6)
C15 C16 C17 108.4(9)
C15 C16 Fe2 70.0(6)
C17 C16 Fe2 68.4(6)
C13 C17 C16 107.0(9)
C13 C17 Fe2 69.4(5)
C16 C17 Fe2 70.7(5)
C22 C18 C19 107.0(9)
C22 C18 Fe2 69.4(6)
C19 C18 Fe2 68.0(6)
C20 C19 C18 108.6(10)
C20 C19 Fe2 71.3(6)
C18 C19 Fe2 70.3(6)
C21 C20 C19 107.8(10)
C21 C20 Fe2 70.1(6)
C19 C20 Fe2 68.1(6)
C20 C21 C22 108.3(10)
C20 C21 Fe2 69.7(6)
C22 C21 Fe2 68.6(6)
C18 C22 C21 108.3(9)
C18 C22 Fe2 70.1(6)
C21 C22 Fe2 70.5(6)
O5 C23 O6 119.7(8)
O5 C23 C24 120.9(8)
O6 C23 C24 119.4(9)
O5 C23 Sn2 59.3(5)
O6 C23 Sn2 60.4(5)
C24 C23 Sn2 176.4(6)
C28 C24 C25 107.8(9)
C28 C24 C23 125.9(9)
C25 C24 C23 126.2(9)
C28 C24 Fe4 69.7(6)
C25 C24 Fe4 70.2(5)
C23 C24 Fe4 122.8(6)
C26 C25 C24 107.6(10)
C26 C25 Fe4 70.5(6)
C24 C25 Fe4 68.5(5)
C25 C26 C27 108.1(9)
C25 C26 Fe4 69.9(6)
C27 C26 Fe4 67.9(6)
C28 C27 C26 107.4(10)
C28 C27 Fe4 70.1(6)
C26 C27 Fe4 70.6(6)
C24 C28 C27 109.0(10)
C24 C28 Fe4 69.9(6)
C27 C28 Fe4 69.7(6)
C33 C29 C30 108.5(10)
C33 C29 Fe4 70.1(6)
C30 C29 Fe4 68.6(6)
C31 C30 C29 107.6(10)
C31 C30 Fe4 70.2(6)
C29 C30 Fe4 70.3(6)
C30 C31 C32 107.4(11)
C30 C31 Fe4 69.0(6)
C32 C31 Fe4 69.2(6)
C31 C32 C33 108.1(11)
C31 C32 Fe4 70.1(6)
C33 C32 Fe4 70.2(6)
C29 C33 C32 108.4(10)
C29 C33 Fe4 70.4(6)
C32 C33 Fe4 69.0(6)
O8 C34 O7 126.9(9)
O8 C34 C35 116.8(9)
O7 C34 C35 116.1(9)
C39 C35 C36 108.5(9)
C39 C35 C34 123.9(9)
C36 C35 C34 127.2(9)
C39 C35 Fe3 69.2(5)
C36 C35 Fe3 70.4(5)
C34 C35 Fe3 120.6(7)
C37 C36 C35 105.5(9)
C37 C36 Fe3 68.9(5)
C35 C36 Fe3 68.5(5)
C38 C37 C36 110.9(9)
C38 C37 Fe3 70.8(6)
C36 C37 Fe3 70.5(6)
C37 C38 C39 108.0(9)
C37 C38 Fe3 69.7(6)
C39 C38 Fe3 68.8(6)
C35 C39 C38 107.0(9)
C35 C39 Fe3 69.4(5)
C38 C39 Fe3 70.3(6)
C41 C40 C44 107.6(9)
C41 C40 Fe3 69.6(5)
C44 C40 Fe3 68.7(6)
C40 C41 C42 107.4(9)
C40 C41 Fe3 69.7(6)
C42 C41 Fe3 69.5(6)
C43 C42 C41 106.9(10)
C43 C42 Fe3 70.1(6)
C41 C42 Fe3 69.2(6)
C42 C43 C44 110.0(10)
C42 C43 Fe3 70.1(6)
C44 C43 Fe3 69.0(6)
C43 C44 C40 108.1(10)
C43 C44 Fe3 71.0(6)
C40 C44 Fe3 70.5(6)
C50 C45 C46 119.7(9)
C50 C45 Sn1 115.8(7)
C46 C45 Sn1 124.4(7)
C47 C46 C45 119.3(10)
C48 C47 C46 119.6(11)
C49 C48 C47 121.7(10)
C48 C49 C50 118.3(10)
C45 C50 C49 121.2(10)
C45 C50 N2 123.9(9)
C49 C50 N2 114.9(9)
C56 C51 C52 120.7(10)
C56 C51 N1 116.3(9)
C52 C51 N1 122.9(9)
C53 C52 C51 117.4(11)
C54 C53 C52 120.6(11)
C53 C54 C55 122.1(12)
C56 C55 C54 119.0(12)
C55 C56 C51 120.1(10)
C62 C57 C58 119.9(9)
C62 C57 Sn2 116.1(7)
C58 C57 Sn2 123.9(7)
C59 C58 C57 119.4(10)
C60 C59 C58 121.3(10)
C59 C60 C61 119.7(9)
C60 C61 C62 118.5(10)
C57 C62 C61 121.0(9)
C57 C62 N4 125.3(9)
C61 C62 N4 113.7(8)
C68 C63 C64 121.3(10)
C68 C63 N3 117.0(9)
C64 C63 N3 121.5(9)
C65 C64 C63 118.1(10)
C64 C65 C66 121.9(10)
C67 C66 C65 118.9(10)
C66 C67 C68 120.2(11)
C63 C68 C67 119.5(10)
O10 C69 C70 105.6(10)
C69 C70 C71 102.6(11)
C70 C71 C72 101.6(11)
O10 C72 C71 104.1(11)

loop_
_geom_bond_atom_site_label_1
_geom_bond_atom_site_label_2
_geom_bond_distance
Sn1 O9 1.951(6)
Sn1 C45 2.126(9)
Sn1 O7 2.141(6)
Sn1 O3 2.181(6)
Sn1 O2 2.257(6)
Sn1 O1 2.258(7)
Sn1 N1 2.445(8)
Sn1 C1 2.616(9)
Sn2 O9 1.937(6)
Sn2 C57 2.133(9)
Sn2 O4 2.161(7)
Sn2 O8 2.209(6)
Sn2 O5 2.253(6)
Sn2 O6 2.275(7)
Sn2 N3 2.498(8)
Sn2 C23 2.617(9)
Fe1 C2 2.026(10)
Fe1 C11 2.026(14)
Fe1 C10 2.029(11)
Fe1 C3 2.048(11)
Fe1 C4 2.032(11)
Fe1 C5 2.031(10)
Fe1 C9 2.034(11)
Fe1 C6 2.040(10)
Fe1 C8 2.055(10)
Fe1 C7 2.062(12)
Fe2 C19 2.011(10)
Fe2 C17 2.034(9)
Fe2 C18 2.042(10)
Fe2 C22 2.033(10)
Fe2 C14 2.038(10)
Fe2 C13 2.031(9)
Fe2 C15 2.056(10)
Fe2 C20 2.053(11)
Fe2 C21 2.059(11)
Fe2 C16 2.065(10)
Fe3 C35 2.036(9)
Fe3 C39 2.033(9)
Fe3 C44 2.033(10)
Fe3 C37 2.040(10)
Fe3 C41 2.055(11)
Fe3 C43 2.059(10)
Fe3 C40 2.056(9)
Fe3 C42 2.059(11)
Fe3 C38 2.053(10)
Fe3 C36 2.062(9)
Fe4 C27 2.026(11)
Fe4 C24 2.032(9)
Fe4 C30 2.028(11)
Fe4 C28 2.031(11)
Fe4 C31 2.044(11)
Fe4 C32 2.032(10)
Fe4 C33 2.047(10)
Fe4 C25 2.054(10)
Fe4 C29 2.050(11)
Fe4 C26 2.062(10)
O1 C1 1.267(11)
O2 C1 1.259(11)
O3 C12 1.260(11)
O4 C12 1.276(11)
O5 C23 1.250(12)
O6 C23 1.264(11)
O7 C34 1.253(12)
O8 C34 1.259(12)
O10 C72 1.440(15)
O10 C69 1.458(15)
N1 N2 1.245(11)
N1 C51 1.442(12)
N2 C50 1.428(13)
N3 N4 1.270(11)
N3 C63 1.435(12)
N4 C62 1.429(12)
C1 C2 1.467(13)
C2 C6 1.418(14)
C2 C3 1.449(15)
C3 C4 1.392(14)
C4 C5 1.420(16)
C5 C6 1.417(15)
C7 C11 1.378(17)
C7 C8 1.411(16)
C8 C9 1.401(16)
C9 C10 1.407(19)
C10 C11 1.395(19)
C12 C13 1.478(13)
C13 C17 1.426(13)
C13 C14 1.424(13)
C14 C15 1.433(14)
C15 C16 1.387(14)
C16 C17 1.435(14)
C18 C22 1.410(15)
C18 C19 1.444(14)
C19 C20 1.410(15)
C20 C21 1.413(15)
C21 C22 1.431(14)
C23 C24 1.487(13)
C24 C28 1.403(15)
C24 C25 1.442(13)
C25 C26 1.393(14)
C26 C27 1.446(15)
C27 C28 1.397(14)
C29 C33 1.386(15)
C29 C30 1.432(15)
C30 C31 1.422(16)
C31 C32 1.419(16)
C32 C33 1.423(16)
C34 C35 1.494(14)
C35 C39 1.438(13)
C35 C36 1.437(13)
C36 C37 1.424(14)
C37 C38 1.384(15)
C38 C39 1.428(14)
C40 C41 1.431(15)
C40 C44 1.425(15)
C41 C42 1.453(15)
C42 C43 1.402(16)
C43 C44 1.402(16)
C45 C50 1.364(13)
C45 C46 1.381(14)
C46 C47 1.400(14)
C47 C48 1.369(16)
C48 C49 1.358(16)
C49 C50 1.402(14)
C51 C56 1.392(14)
C51 C52 1.411(14)
C52 C53 1.379(15)
C53 C54 1.377(18)
C54 C55 1.360(17)
C55 C56 1.372(15)
C57 C62 1.368(13)
C57 C58 1.383(13)
C58 C59 1.381(14)
C59 C60 1.373(14)
C60 C61 1.389(15)
C61 C62 1.405(13)
C63 C68 1.376(14)
C63 C64 1.402(14)
C64 C65 1.361(14)
C65 C66 1.412(14)
C66 C67 1.371(16)
C67 C68 1.402(15)
C69 C70 1.492(17)
C70 C71 1.485(19)
C71 C72 1.521(17)
